data_7102112
loop_
_publ_author_name
'Noonan, Kevin J T'
'Patrick, Brian O'
'Gates, Derek P'

_publ_section_title
;
 Redox-active iron-containing polymers: synthesis and anionic
 polymerization of a C-ferrocenyl-substituted phosphaalkene.
;
_journal_issue 35
_journal_name_full 'Chemical communications (Cambridge, England)'
_journal_page_first 3658
_journal_page_last 3660
_journal_paper_doi 10.1039/b704967f
_journal_year 2007
_chemical_formula_sum 'C26 H25 Fe P'
_chemical_formula_weight 424.28
_chemical_name_systematic
;
?
;
_space_group_IT_number 2
_symmetry_cell_setting triclinic
_symmetry_space_group_name_Hall '-P 1'
_symmetry_space_group_name_H-M 'P -1'
_atom_sites_solution_hydrogens geom
_atom_sites_solution_primary direct
_atom_sites_solution_secondary difmap
_audit_creation_method SHELXL-97
_cell_angle_alpha 101.647(3)
_cell_angle_beta 96.033(4)
_cell_angle_gamma 96.270(4)
_cell_formula_units_Z 2
_cell_length_a 8.0754(8)
_cell_length_b 8.4767(7)
_cell_length_c 16.3824(16)
_cell_measurement_reflns_used 6885
_cell_measurement_temperature 173(2)
_cell_measurement_theta_max 25.42
_cell_measurement_theta_min 2.56
_cell_volume 1082.41(18)
_computing_structure_refinement 'SHELXL-97 (Sheldrick, 1997)'
_diffrn_ambient_temperature 173(2)
_diffrn_measured_fraction_theta_full 0.977
_diffrn_measured_fraction_theta_max 0.977
_diffrn_measurement_device_type 'Bruker X8 Apex'
_diffrn_measurement_method 'area detector'
_diffrn_radiation_monochromator graphite
_diffrn_radiation_source 'fine-focus sealed tube'
_diffrn_radiation_type MoK\a
_diffrn_radiation_wavelength 0.71073
_diffrn_reflns_av_R_equivalents 0.0317
_diffrn_reflns_av_sigmaI/netI 0.0349
_diffrn_reflns_limit_h_max 10
_diffrn_reflns_limit_h_min -10
_diffrn_reflns_limit_k_max 11
_diffrn_reflns_limit_k_min -11
_diffrn_reflns_limit_l_max 21
_diffrn_reflns_limit_l_min -21
_diffrn_reflns_number 23402
_diffrn_reflns_theta_full 27.96
_diffrn_reflns_theta_max 27.96
_diffrn_reflns_theta_min 2.48
_exptl_absorpt_coefficient_mu 0.779
_exptl_absorpt_correction_T_max 0.925
_exptl_absorpt_correction_T_min 0.823
_exptl_absorpt_correction_type multi-scan
_exptl_crystal_colour red
_exptl_crystal_density_diffrn 1.302
_exptl_crystal_density_method 'not measured'
_exptl_crystal_description irregular
_exptl_crystal_F_000 444
_exptl_crystal_size_max 0.25
_exptl_crystal_size_mid 0.20
_exptl_crystal_size_min 0.10
_refine_diff_density_max 0.477
_refine_diff_density_min -0.238
_refine_diff_density_rms 0.053
_refine_ls_extinction_method none
_refine_ls_goodness_of_fit_ref 1.072
_refine_ls_hydrogen_treatment constr
_refine_ls_matrix_type full
_refine_ls_number_parameters 256
_refine_ls_number_reflns 5083
_refine_ls_number_restraints 0
_refine_ls_restrained_S_all 1.072
_refine_ls_R_factor_all 0.0490
_refine_ls_R_factor_gt 0.0340
_refine_ls_shift/su_max 0.009
_refine_ls_shift/su_mean 0.001
_refine_ls_structure_factor_coef Fsqd
_refine_ls_weighting_details 'calc w=1/[\s^2^(Fo^2^)+(0.0548P)^2^+0.0000P] where P=(Fo^2^+2Fc^2^)/3'
_refine_ls_weighting_scheme calc
_refine_ls_wR_factor_gt 0.0907
_refine_ls_wR_factor_ref 0.0946
_reflns_number_gt 3817
_reflns_number_total 5083
_reflns_threshold_expression >2sigma(I)
_cod_data_source_file b704967f.txt
_cod_data_source_block dg028
_cod_original_sg_symbol_H-M P-1
_cod_database_code 7102112

loop_
_symmetry_equiv_pos_as_xyz
'x, y, z'
'-x, -y, -z'

loop_
_atom_site_label
_atom_site_type_symbol
_atom_site_fract_x
_atom_site_fract_y
_atom_site_fract_z
_atom_site_U_iso_or_equiv
_atom_site_adp_type
_atom_site_occupancy
_atom_site_symmetry_multiplicity
_atom_site_calc_flag
_atom_site_refinement_flags
C1 C 0.8519(2) 0.04877(18) 0.75367(9) 0.0260(3) Uani 1 1 d .
C2 C 0.9110(2) -0.06311(18) 0.68163(9) 0.0271(4) Uani 1 1 d .
C3 C 1.0745(2) -0.1023(2) 0.68888(11) 0.0350(4) Uani 1 1 d .
H3 H 1.1467 -0.0624 0.7403 0.042 Uiso 1 1 calc R
C4 C 1.1333(2) -0.1990(2) 0.62174(12) 0.0399(4) Uani 1 1 d .
H4 H 1.2455 -0.2233 0.6275 0.048 Uiso 1 1 calc R
C5 C 1.0295(2) -0.2599(2) 0.54688(11) 0.0383(4) Uani 1 1 d .
H5 H 1.0699 -0.3257 0.5011 0.046 Uiso 1 1 calc R
C6 C 0.8660(3) -0.2241(2) 0.53911(11) 0.0436(5) Uani 1 1 d .
H6 H 0.7938 -0.2660 0.4879 0.052 Uiso 1 1 calc R
C7 C 0.8069(2) -0.1270(2) 0.60617(10) 0.0389(4) Uani 1 1 d .
H7 H 0.6943 -0.1041 0.6003 0.047 Uiso 1 1 calc R
C8 C 0.8638(2) 0.22000(19) 0.74766(10) 0.0281(4) Uani 1 1 d .
C9 C 0.9488(2) 0.2850(2) 0.68586(11) 0.0338(4) Uani 1 1 d .
H9 H 1.0021 0.2246 0.6432 0.041 Uiso 1 1 calc R
C10 C 0.9390(3) 0.4547(2) 0.69974(13) 0.0458(5) Uani 1 1 d .
H10 H 0.9855 0.5271 0.6682 0.055 Uiso 1 1 calc R
C11 C 0.8484(3) 0.4973(2) 0.76842(11) 0.0457(5) Uani 1 1 d .
H11 H 0.8239 0.6034 0.7908 0.055 Uiso 1 1 calc R
C12 C 0.8000(2) 0.35543(19) 0.79833(10) 0.0328(4) Uani 1 1 d .
H12 H 0.7369 0.3500 0.8437 0.039 Uiso 1 1 calc R
C13 C 0.4918(2) 0.1650(2) 0.62156(11) 0.0372(4) Uani 1 1 d .
H13 H 0.4667 0.0579 0.6302 0.045 Uiso 1 1 calc R
C14 C 0.5830(2) 0.2096(2) 0.55847(10) 0.0374(4) Uani 1 1 d .
H14 H 0.6296 0.1374 0.5176 0.045 Uiso 1 1 calc R
C15 C 0.5927(3) 0.3804(2) 0.56665(12) 0.0459(5) Uani 1 1 d .
H15 H 0.6463 0.4425 0.5323 0.055 Uiso 1 1 calc R
C16 C 0.5073(3) 0.4421(2) 0.63599(12) 0.0520(6) Uani 1 1 d .
H16 H 0.4946 0.5527 0.6561 0.062 Uiso 1 1 calc R
C17 C 0.4447(2) 0.3082(2) 0.66961(11) 0.0460(5) Uani 1 1 d .
H17 H 0.3824 0.3138 0.7160 0.055 Uiso 1 1 calc R
C18 C 0.7483(2) 0.11651(19) 0.91684(9) 0.0281(4) Uani 1 1 d .
C19 C 0.5791(2) 0.1304(2) 0.92716(11) 0.0372(4) Uani 1 1 d .
C20 C 0.5430(2) 0.2409(3) 0.99639(11) 0.0457(5) Uani 1 1 d .
H20 H 0.4289 0.2495 1.0036 0.055 Uiso 1 1 calc R
C21 C 0.6685(2) 0.3385(2) 1.05489(11) 0.0411(5) Uani 1 1 d .
C22 C 0.8344(2) 0.3238(2) 1.04381(10) 0.0341(4) Uani 1 1 d .
H22 H 0.9215 0.3898 1.0836 0.041 Uiso 1 1 calc R
C23 C 0.8771(2) 0.21450(19) 0.97569(10) 0.0285(4) Uani 1 1 d .
C24 C 0.4351(2) 0.0339(3) 0.86305(13) 0.0573(6) Uani 1 1 d .
H24A H 0.3309 0.0321 0.8887 0.086 Uiso 1 1 calc R
H24B H 0.4593 -0.0776 0.8445 0.086 Uiso 1 1 calc R
H24C H 0.4225 0.0851 0.8146 0.086 Uiso 1 1 calc R
C25 C 0.6274(3) 0.4559(3) 1.13081(13) 0.0626(7) Uani 1 1 d .
H25A H 0.5943 0.5535 1.1137 0.094 Uiso 1 1 calc R
H25B H 0.7266 0.4863 1.1734 0.094 Uiso 1 1 calc R
H25C H 0.5348 0.4037 1.1543 0.094 Uiso 1 1 calc R
C26 C 1.0605(2) 0.2073(2) 0.96635(12) 0.0410(4) Uani 1 1 d .
H26A H 1.0856 0.2435 0.9153 0.061 Uiso 1 1 calc R
H26B H 1.0846 0.0953 0.9623 0.061 Uiso 1 1 calc R
H26C H 1.1303 0.2783 1.0154 0.061 Uiso 1 1 calc R
P1 P 0.79716(6) -0.04273(5) 0.83178(3) 0.03481(13) Uani 1 1 d .
Fe1 Fe 0.70217(3) 0.32692(3) 0.674973(13) 0.03066(10) Uani 1 1 d .

loop_
_atom_site_aniso_label
_atom_site_aniso_U_11
_atom_site_aniso_U_22
_atom_site_aniso_U_33
_atom_site_aniso_U_23
_atom_site_aniso_U_13
_atom_site_aniso_U_12
C1 0.0304(9) 0.0238(8) 0.0209(8) 0.0001(6) -0.0018(7) 0.0052(7)
C2 0.0366(9) 0.0221(8) 0.0229(8) 0.0046(6) 0.0052(7) 0.0036(7)
C3 0.0345(10) 0.0330(9) 0.0325(9) -0.0010(7) 0.0012(8) 0.0008(8)
C4 0.0346(10) 0.0404(10) 0.0430(11) 0.0020(8) 0.0117(8) 0.0051(8)
C5 0.0516(12) 0.0336(9) 0.0305(9) 0.0032(7) 0.0164(9) 0.0060(8)
C6 0.0554(13) 0.0472(11) 0.0235(9) -0.0037(8) -0.0010(8) 0.0125(10)
C7 0.0438(11) 0.0430(10) 0.0269(9) -0.0017(8) -0.0007(8) 0.0159(9)
C8 0.0346(9) 0.0244(8) 0.0216(8) 0.0022(6) -0.0059(7) 0.0023(7)
C9 0.0352(10) 0.0334(9) 0.0305(9) 0.0089(7) -0.0039(7) -0.0021(7)
C10 0.0566(13) 0.0313(10) 0.0444(11) 0.0155(8) -0.0130(10) -0.0110(9)
C11 0.0694(14) 0.0236(9) 0.0352(10) -0.0006(8) -0.0191(10) 0.0048(9)
C12 0.0489(11) 0.0239(8) 0.0236(8) 0.0030(7) -0.0046(8) 0.0086(8)
C13 0.0371(10) 0.0388(10) 0.0311(9) 0.0004(8) -0.0027(8) 0.0055(8)
C14 0.0412(10) 0.0431(10) 0.0228(8) -0.0004(7) -0.0050(8) 0.0067(8)
C15 0.0534(12) 0.0501(12) 0.0341(10) 0.0156(9) -0.0095(9) 0.0090(10)
C16 0.0629(14) 0.0419(11) 0.0480(12) 0.0020(9) -0.0126(10) 0.0263(10)
C17 0.0453(12) 0.0570(13) 0.0314(10) -0.0038(9) -0.0005(9) 0.0182(10)
C18 0.0356(9) 0.0284(8) 0.0216(8) 0.0047(6) 0.0076(7) 0.0067(7)
C19 0.0340(10) 0.0472(11) 0.0260(9) 0.0003(8) 0.0021(7) 0.0016(8)
C20 0.0297(10) 0.0666(13) 0.0378(11) 0.0001(9) 0.0075(8) 0.0115(9)
C21 0.0433(11) 0.0495(11) 0.0287(9) -0.0017(8) 0.0073(8) 0.0146(9)
C22 0.0341(10) 0.0374(9) 0.0265(9) 0.0010(7) -0.0020(7) 0.0027(8)
C23 0.0313(9) 0.0322(9) 0.0241(8) 0.0087(7) 0.0042(7) 0.0087(7)
C24 0.0377(12) 0.0777(16) 0.0439(12) -0.0045(11) -0.0043(9) -0.0050(10)
C25 0.0636(15) 0.0749(16) 0.0415(12) -0.0163(11) 0.0122(10) 0.0248(12)
C26 0.0321(10) 0.0512(11) 0.0400(11) 0.0098(9) 0.0039(8) 0.0083(8)
P1 0.0568(3) 0.0237(2) 0.0264(2) 0.00515(17) 0.0130(2) 0.0092(2)
Fe1 0.04329(17) 0.02357(14) 0.02242(14) 0.00206(9) -0.00438(11) 0.00639(11)

loop_
_atom_type_symbol
_atom_type_description
_atom_type_scat_dispersion_real
_atom_type_scat_dispersion_imag
_atom_type_scat_source
C C 0.0033 0.0016 'International Tables Vol C Tables 4.2.6.8 and 6.1.1.4'
H H 0.0000 0.0000 'International Tables Vol C Tables 4.2.6.8 and 6.1.1.4'
P P 0.1023 0.0942 'International Tables Vol C Tables 4.2.6.8 and 6.1.1.4'
Fe Fe 0.3463 0.8444 'International Tables Vol C Tables 4.2.6.8 and 6.1.1.4'

loop_
_geom_angle_atom_site_label_1
_geom_angle_atom_site_label_2
_geom_angle_atom_site_label_3
_geom_angle
C8 C1 C2 114.95(13)
C8 C1 P1 130.69(11)
C2 C1 P1 114.16(11)
C7 C2 C3 118.16(14)
C7 C2 C1 121.64(14)
C3 C2 C1 120.19(14)
C4 C3 C2 120.88(16)
C4 C3 H3 119.6
C2 C3 H3 119.6
C5 C4 C3 120.36(16)
C5 C4 H4 119.8
C3 C4 H4 119.8
C4 C5 C6 119.46(15)
C4 C5 H5 120.3
C6 C5 H5 120.3
C5 C6 C7 120.29(17)
C5 C6 H6 119.9
C7 C6 H6 119.9
C2 C7 C6 120.83(16)
C2 C7 H7 119.6
C6 C7 H7 119.6
C9 C8 C12 106.30(14)
C9 C8 C1 123.67(14)
C12 C8 C1 130.03(15)
C10 C9 C8 108.42(16)
C10 C9 H9 125.8
C8 C9 H9 125.8
C11 C10 C9 108.39(16)
C11 C10 H10 125.8
C9 C10 H10 125.8
C10 C11 C12 108.70(16)
C10 C11 H11 125.7
C12 C11 H11 125.7
C11 C12 C8 108.19(16)
C11 C12 H12 125.9
C8 C12 H12 125.9
C14 C13 C17 108.10(17)
C14 C13 H13 125.9
C17 C13 H13 125.9
C13 C14 C15 108.48(16)
C13 C14 H14 125.8
C15 C14 H14 125.8
C14 C15 C16 107.58(18)
C14 C15 H15 126.2
C16 C15 H15 126.2
C17 C16 C15 107.93(17)
C17 C16 H16 126.0
C15 C16 H16 126.0
C13 C17 C16 107.91(17)
C13 C17 H17 126.0
C16 C17 H17 126.0
C23 C18 C19 119.68(14)
C23 C18 P1 120.83(12)
C19 C18 P1 119.26(13)
C20 C19 C18 118.99(16)
C20 C19 C24 119.11(17)
C18 C19 C24 121.84(16)
C21 C20 C19 122.05(17)
C21 C20 H20 119.0
C19 C20 H20 119.0
C20 C21 C22 118.33(15)
C20 C21 C25 121.50(17)
C22 C21 C25 120.15(17)
C21 C22 C23 121.81(16)
C21 C22 H22 119.1
C23 C22 H22 119.1
C22 C23 C18 119.14(14)
C22 C23 C26 119.08(15)
C18 C23 C26 121.77(14)
C19 C24 H24A 109.5
C19 C24 H24B 109.5
H24A C24 H24B 109.5
C19 C24 H24C 109.5
H24A C24 H24C 109.5
H24B C24 H24C 109.5
C21 C25 H25A 109.5
C21 C25 H25B 109.5
H25A C25 H25B 109.5
C21 C25 H25C 109.5
H25A C25 H25C 109.5
H25B C25 H25C 109.5
C23 C26 H26A 109.5
C23 C26 H26B 109.5
H26A C26 H26B 109.5
C23 C26 H26C 109.5
H26A C26 H26C 109.5
H26B C26 H26C 109.5
C1 P1 C18 107.31(7)

loop_
_geom_bond_atom_site_label_1
_geom_bond_atom_site_label_2
_geom_bond_distance
C1 C8 1.468(2)
C1 C2 1.512(2)
C1 P1 1.6968(16)
C2 C7 1.393(2)
C2 C3 1.395(2)
C3 C4 1.392(2)
C3 H3 0.9500
C4 C5 1.381(3)
C4 H4 0.9500
C5 C6 1.385(3)
C5 H5 0.9500
C6 C7 1.394(2)
C6 H6 0.9500
C7 H7 0.9500
C8 C9 1.445(2)
C8 C12 1.452(2)
C9 C10 1.423(2)
C9 H9 0.9500
C10 C11 1.414(3)
C10 H10 0.9500
C11 C12 1.419(3)
C11 H11 0.9500
C12 H12 0.9500
C13 C14 1.418(3)
C13 C17 1.420(2)
C13 H13 0.9500
C14 C15 1.420(3)
C14 H14 0.9500
C15 C16 1.429(3)
C15 H15 0.9500
C16 C17 1.426(3)
C16 H16 0.9500
C17 H17 0.9500
C18 C23 1.407(2)
C18 C19 1.409(2)
C18 P1 1.8417(15)
C19 C20 1.396(2)
C19 C24 1.521(2)
C20 C21 1.386(3)
C20 H20 0.9500
C21 C22 1.387(2)
C21 C25 1.519(2)
C22 C23 1.399(2)
C22 H22 0.9500
C23 C26 1.511(2)
C24 H24A 0.9800
C24 H24B 0.9800
C24 H24C 0.9800
C25 H25A 0.9800
C25 H25B 0.9800
C25 H25C 0.9800
C26 H26A 0.9800
C26 H26B 0.9800
C26 H26C 0.9800

loop_
_geom_torsion_atom_site_label_1
_geom_torsion_atom_site_label_2
_geom_torsion_atom_site_label_3
_geom_torsion_atom_site_label_4
_geom_torsion
C8 C1 C2 C7 -82.7(2)
P1 C1 C2 C7 101.90(17)
C8 C1 C2 C3 95.97(18)
P1 C1 C2 C3 -79.48(17)
C7 C2 C3 C4 1.7(3)
C1 C2 C3 C4 -176.99(16)
C2 C3 C4 C5 -0.9(3)
C3 C4 C5 C6 -0.1(3)
C4 C5 C6 C7 0.3(3)
C3 C2 C7 C6 -1.5(3)
C1 C2 C7 C6 177.12(17)
C5 C6 C7 C2 0.6(3)
C2 C1 C8 C9 -9.4(2)
P1 C1 C8 C9 165.14(13)
C2 C1 C8 C12 171.16(16)
P1 C1 C8 C12 -14.3(3)
C12 C8 C9 C10 0.98(19)
C1 C8 C9 C10 -178.61(14)
C8 C9 C10 C11 -0.6(2)
C9 C10 C11 C12 -0.1(2)
C10 C11 C12 C8 0.7(2)
C9 C8 C12 C11 -1.02(19)
C1 C8 C12 C11 178.52(16)
C17 C13 C14 C15 -0.2(2)
C13 C14 C15 C16 0.3(2)
C14 C15 C16 C17 -0.4(2)
C14 C13 C17 C16 -0.1(2)
C15 C16 C17 C13 0.3(2)
C23 C18 C19 C20 -0.5(3)
P1 C18 C19 C20 174.00(15)
C23 C18 C19 C24 176.75(17)
P1 C18 C19 C24 -8.7(2)
C18 C19 C20 C21 0.6(3)
C24 C19 C20 C21 -176.73(19)
C19 C20 C21 C22 -0.4(3)
C19 C20 C21 C25 -178.8(2)
C20 C21 C22 C23 0.2(3)
C25 C21 C22 C23 178.59(18)
C21 C22 C23 C18 -0.1(3)
C21 C22 C23 C26 178.67(16)
C19 C18 C23 C22 0.3(2)
P1 C18 C23 C22 -174.16(12)
C19 C18 C23 C26 -178.47(16)
P1 C18 C23 C26 7.1(2)
C8 C1 P1 C18 0.34(17)
C2 C1 P1 C18 174.89(11)
C23 C18 P1 C1 -82.22(14)
C19 C18 P1 C1 103.33(15)
